data_4310605
loop_
_publ_author_name
'A. Otero'
'J. Fern\'andez-Baeza'
'A. Anti\~nolo'
'J. Tejeda'
'A. Lara-S\'anchez'
'L. S\'anchez-Barba'
'M. Fern\'andez-L\'opez'
'I. L\'opez-Solera'

_publ_contact_author
;
Isabel L\'opez-Solera
Departamento de Qu\'imica In\'organica, Org\'anica y Bioqu\'imica
Facultad de Qu\'imicas
Universidad Castilla La Mancha
13071-Ciudad Real 
Spain
;
_publ_contact_author_email Mabel.Lopez@uclm.es
_publ_contact_author_fax '+34 926 295318'
_publ_contact_author_phone '+34 926 295300 (ext:3477)'
_publ_section_title
;
 New Complexes of Zirconium(IV) and Hafnium(IV) with Heteroscorpionate
 Ligands and the Hydrolysis of Such Complexes To Give a Zirconium Cluster#
;
_journal_name_full 'Inorganic Chemistry'
_journal_page_first 1350
_journal_page_last 1358
_journal_paper_doi 10.1021/ic035067c
_journal_volume 43
_journal_year 2004
_chemical_formula_sum 'C96 H144 Cl8 N32 O36 Zr6'
_chemical_formula_weight 3153.35
_chemical_name_systematic
; 
 ? 
;
_space_group_IT_number 70
_symmetry_cell_setting orthorhombic
_symmetry_space_group_name_Hall '-F 2uv 2vw'
_symmetry_space_group_name_H-M 'F d d d :2'
_atom_sites_solution_hydrogens geom
_atom_sites_solution_primary direct
_atom_sites_solution_secondary difmap
_audit_creation_method SHELXL-97
_cell_angle_alpha 90.00
_cell_angle_beta 90.00
_cell_angle_gamma 90.00
_cell_formula_units_Z 8
_cell_length_a 21.9470(10)
_cell_length_b 28.6360(10)
_cell_length_c 56.476(2)
_cell_measurement_temperature 293(2)
_cell_volume 35494(2)
_computing_cell_refinement 'Nonius (control program)'
_computing_data_collection 'Nonius (control program)'
_computing_data_reduction 'XCAD4 (Harms, 1996)'
_computing_structure_refinement 'SHELXL-97 (Sheldrick, 1997)'
_computing_structure_solution 'SHELXS-97 (Sheldrick, 1990)'
_diffrn_ambient_temperature 293(2)
_diffrn_measured_fraction_theta_full 0.437
_diffrn_measured_fraction_theta_max 0.437
_diffrn_measurement_device_type 'four circle diffractometer Nonius-Mach3'
_diffrn_measurement_method '\w/2\q scans'
_diffrn_radiation_monochromator graphite
_diffrn_radiation_source 'fine-focus sealed tube'
_diffrn_radiation_type MoK\a
_diffrn_radiation_wavelength 0.71073
_diffrn_reflns_av_R_equivalents 0.0774
_diffrn_reflns_av_sigmaI/netI 0.0988
_diffrn_reflns_limit_h_max 23
_diffrn_reflns_limit_h_min -23
_diffrn_reflns_limit_k_max 23
_diffrn_reflns_limit_k_min -23
_diffrn_reflns_limit_l_max 37
_diffrn_reflns_limit_l_min 0
_diffrn_reflns_number 9918
_diffrn_reflns_theta_full 28.04
_diffrn_reflns_theta_max 28.04
_diffrn_reflns_theta_min 2.15
_diffrn_standards_interval_count 98
_diffrn_standards_number 2
_exptl_absorpt_coefficient_mu 0.524
_exptl_crystal_density_diffrn 1.180
_exptl_crystal_density_method 'not measured'
_exptl_crystal_F_000 12864
_exptl_crystal_size_max 0.4
_exptl_crystal_size_mid 0.3
_exptl_crystal_size_min 0.3
_refine_diff_density_max 2.195
_refine_diff_density_min -0.714
_refine_diff_density_rms 0.226
_refine_ls_extinction_method none
_refine_ls_goodness_of_fit_ref 1.398
_refine_ls_hydrogen_treatment mixed
_refine_ls_matrix_type full
_refine_ls_number_parameters 278
_refine_ls_number_reflns 4702
_refine_ls_number_restraints 0
_refine_ls_restrained_S_all 1.398
_refine_ls_R_factor_all 0.2109
_refine_ls_R_factor_gt 0.1242
_refine_ls_shift/su_max 0.396
_refine_ls_shift/su_mean 0.048
_refine_ls_structure_factor_coef Fsqd
_refine_ls_weighting_details 'calc w=1/[\s^2^(Fo^2^)+(0.2000P)^2^+0.0000P] where P=(Fo^2^+2Fc^2^)/3'
_refine_ls_weighting_scheme calc
_refine_ls_wR_factor_gt 0.3693
_refine_ls_wR_factor_ref 0.4120
_reflns_number_gt 2427
_reflns_number_total 4702
_reflns_threshold_expression >2sigma(I)
_cod_data_source_file ic035067csi20031204_123245_1.cif
_cod_data_source_block 23
_cod_depositor_comments
;
The following automatic conversions were performed:

'_symmetry_cell_setting' tag value 'Orthorombic' was replaced with
'orthorhombic' value.

Automatic conversion script
Id: cif_fix_values 1646 2011-03-28 12:23:43Z adriana 
;
_cod_original_sg_symbol_H-M 'F d d d'
_cod_database_code 4310605

loop_
_symmetry_equiv_pos_as_xyz
'x, y, z'
'-x+3/4, -y+3/4, z'
'-x+3/4, y, -z+3/4'
'x, -y+3/4, -z+3/4'
'x, y+1/2, z+1/2'
'-x+3/4, -y+5/4, z+1/2'
'-x+3/4, y+1/2, -z+5/4'
'x, -y+5/4, -z+5/4'
'x+1/2, y, z+1/2'
'-x+5/4, -y+3/4, z+1/2'
'-x+5/4, y, -z+5/4'
'x+1/2, -y+3/4, -z+5/4'
'x+1/2, y+1/2, z'
'-x+5/4, -y+5/4, z'
'-x+5/4, y+1/2, -z+3/4'
'x+1/2, -y+5/4, -z+3/4'
'-x, -y, -z'
'x-3/4, y-3/4, -z'
'x-3/4, -y, z-3/4'
'-x, y-3/4, z-3/4'
'-x, -y+1/2, -z+1/2'
'x-3/4, y-1/4, -z+1/2'
'x-3/4, -y+1/2, z-1/4'
'-x, y-1/4, z-1/4'
'-x+1/2, -y, -z+1/2'
'x-1/4, y-3/4, -z+1/2'
'x-1/4, -y, z-1/4'
'-x+1/2, y-3/4, z-1/4'
'-x+1/2, -y+1/2, -z'
'x-1/4, y-1/4, -z'
'x-1/4, -y+1/2, z-3/4'
'-x+1/2, y-1/4, z-3/4'

loop_
_atom_site_label
_atom_site_type_symbol
_atom_site_fract_x
_atom_site_fract_y
_atom_site_fract_z
_atom_site_U_iso_or_equiv
_atom_site_adp_type
_atom_site_occupancy
_atom_site_symmetry_multiplicity
_atom_site_calc_flag
_atom_site_refinement_flags
_atom_site_disorder_assembly
_atom_site_disorder_group
Zr1 Zr 0.1250 0.53803(8) 0.1250 0.0226(5) Uani 1 2 d S . .
Zr2 Zr 0.01314(9) 0.6250 0.1250 0.0232(6) Uani 1 2 d S . .
Zr3 Zr 0.1250 0.6250 0.08076(4) 0.0230(5) Uani 1 2 d S . .
Cl1 Cl 0.0380(2) 0.7205(3) 0.01985(10) 0.0657(18) Uani 1 1 d . . .
Cl2 Cl 0.2227(2) 0.7528(2) 0.06033(9) 0.0486(13) Uani 1 1 d . . .
O1 O 0.0768(4) 0.5881(4) 0.10599(19) 0.021(2) Uani 1 1 d . . .
H1 H 0.0507 0.5684 0.0961 0.026 Uiso 1 1 d R . .
O2 O 0.1266(5) 0.4874(4) 0.0960(2) 0.035(3) Uani 1 1 d . . .
H2 H 0.1620 0.4825 0.0921 0.042 Uiso 1 1 d R . .
O3 O 0.0627(4) 0.6748(4) 0.09997(19) 0.025(3) Uani 1 1 d . . .
H3 H 0.0370 0.6948 0.0900 0.030 Uiso 1 1 d R . .
O4 O 0.1244(5) 0.6820(5) 0.0554(2) 0.039(3) Uani 1 1 d . . .
H4 H 0.1146 0.6722 0.0423 0.047 Uiso 1 1 d R . .
O11 O 0.0306(5) 0.6204(5) 0.0631(2) 0.037(3) Uani 1 1 d . . .
O12 O -0.0395(5) 0.6245(5) 0.0918(2) 0.030(3) Uani 1 1 d . . .
O13 O 0.0351(5) 0.5031(4) 0.1215(2) 0.031(3) Uani 1 1 d . . .
O14 O -0.0376(5) 0.5579(4) 0.1224(2) 0.029(3) Uani 1 1 d . . .
N1 N -0.0521(7) 0.5946(8) 0.0308(3) 0.050(5) Uani 1 1 d . . .
N2 N -0.0197(8) 0.6218(7) 0.0175(3) 0.049(5) Uani 1 1 d . . .
N3 N -0.1159(6) 0.6482(6) 0.0531(3) 0.044(4) Uani 1 1 d . . .
N4 N -0.0920(7) 0.6883(6) 0.0472(4) 0.051(5) Uani 1 1 d . . .
N5 N -0.0561(6) 0.4365(6) 0.1230(3) 0.033(4) Uani 1 1 d . . .
N6 N -0.0538(8) 0.4373(8) 0.1471(5) 0.074(8) Uani 1 1 d . . .
N7 N -0.1259(7) 0.4949(7) 0.1070(3) 0.044(4) Uani 1 1 d . . .
N8 N -0.1506(8) 0.4828(7) 0.0859(3) 0.053(5) Uani 1 1 d . . .
C1 C -0.0217(7) 0.6192(8) 0.0709(3) 0.029(4) Uiso 1 1 d . . .
C2 C -0.0743(8) 0.6060(9) 0.0540(3) 0.040(5) Uiso 1 1 d . . .
H2A H -0.0967 0.5793 0.0605 0.048 Uiso 1 1 calc R . .
C3 C -0.0676(11) 0.5530(11) 0.0197(5) 0.066(7) Uiso 1 1 d . . .
C4 C -0.0355(12) 0.5569(12) -0.0032(6) 0.078(8) Uiso 1 1 d . . .
H4A H -0.0370 0.5353 -0.0155 0.093 Uiso 1 1 d R . .
C5 C -0.0091(15) 0.5981(14) -0.0037(7) 0.103(11) Uiso 1 1 d . . .
C6 C -0.1060(8) 0.5162(8) 0.0276(4) 0.052(5) Uiso 1 1 d . . .
H6A H -0.0908 0.5049 0.0424 0.062 Uiso 1 1 d R . .
H6B H -0.1062 0.4912 0.0162 0.062 Uiso 1 1 d R . .
H6C H -0.1467 0.5277 0.0296 0.062 Uiso 1 1 d R . .
C7 C 0.0382(16) 0.6286(13) -0.0206(7) 0.123(14) Uiso 1 1 d . . .
H7A H 0.0215 0.6583 -0.0250 0.148 Uiso 1 1 d R . .
H7B H 0.0434 0.6098 -0.0346 0.148 Uiso 1 1 d R . .
H7C H 0.0770 0.6331 -0.0131 0.148 Uiso 1 1 d R . .
C8 C -0.1792(10) 0.6435(9) 0.0516(4) 0.056(6) Uiso 1 1 d . . .
C9 C -0.1924(12) 0.6885(11) 0.0455(6) 0.082(8) Uiso 1 1 d . . .
H9 H -0.2314 0.7006 0.0435 0.098 Uiso 1 1 d R . .
C10 C -0.1405(10) 0.7115(10) 0.0419(5) 0.064(7) Uiso 1 1 d . . .
C11 C -0.2177(13) 0.6050(11) 0.0561(6) 0.098(10) Uiso 1 1 d . . .
H11A H -0.2564 0.6159 0.0618 0.118 Uiso 1 1 d R . .
H11B H -0.1994 0.5850 0.0677 0.118 Uiso 1 1 d R . .
H11C H -0.2235 0.5878 0.0416 0.118 Uiso 1 1 d R . .
C12 C -0.1295(13) 0.7676(12) 0.0413(8) 0.119(12) Uiso 1 1 d . . .
H12A H -0.1533 0.7817 0.0290 0.143 Uiso 1 1 d R . .
H12B H -0.0872 0.7741 0.0387 0.143 Uiso 1 1 d R . .
H12C H -0.1418 0.7800 0.0564 0.143 Uiso 1 1 d R . .
C13 C -0.0193(8) 0.5172(7) 0.1196(3) 0.035(4) Uiso 1 1 d . . .
C14 C -0.0637(8) 0.4809(7) 0.1106(4) 0.038(4) Uiso 1 1 d . . .
H14 H -0.0491 0.4742 0.0945 0.046 Uiso 1 1 calc R . .
C15 C -0.0461(11) 0.3914(11) 0.1513(6) 0.072(8) Uiso 1 1 d . . .
C16 C -0.0442(10) 0.3638(11) 0.1297(5) 0.067(7) Uiso 1 1 d . . .
H16 H -0.0403 0.3317 0.1281 0.080 Uiso 1 1 d R . .
C17 C -0.0492(9) 0.3945(10) 0.1139(4) 0.051(6) Uiso 1 1 d . . .
C18 C -0.0358(14) 0.3784(11) 0.1778(6) 0.098(10) Uiso 1 1 d . . .
H18A H -0.0503 0.4036 0.1875 0.118 Uiso 1 1 d R . .
H18B H 0.0066 0.3731 0.1810 0.118 Uiso 1 1 d R . .
H18C H -0.0585 0.3506 0.1813 0.118 Uiso 1 1 d R . .
C19 C -0.0457(12) 0.3881(11) 0.0864(5) 0.075(8) Uiso 1 1 d . . .
H19A H -0.0078 0.4002 0.0806 0.090 Uiso 1 1 d R . .
H19B H -0.0788 0.4048 0.0792 0.090 Uiso 1 1 d R . .
H19C H -0.0488 0.3556 0.0825 0.090 Uiso 1 1 d R . .
C20 C -0.1693(10) 0.5119(9) 0.1235(4) 0.058(6) Uiso 1 1 d . . .
C21 C -0.2217(9) 0.5119(9) 0.1099(4) 0.055(6) Uiso 1 1 d . . .
H21 H -0.2593 0.5232 0.1148 0.066 Uiso 1 1 d R . .
C22 C -0.2101(10) 0.4941(10) 0.0891(4) 0.062(6) Uiso 1 1 d . . .
C23 C -0.1522(10) 0.5280(10) 0.1476(5) 0.073(7) Uiso 1 1 d . . .
H23A H -0.1879 0.5313 0.1573 0.087 Uiso 1 1 d R . .
H23B H -0.1323 0.5577 0.1462 0.087 Uiso 1 1 d R . .
H23C H -0.1249 0.5060 0.1549 0.087 Uiso 1 1 d R . .
C24 C -0.2503(10) 0.4883(10) 0.0675(4) 0.072(7) Uiso 1 1 d . . .
H24A H -0.2622 0.5187 0.0621 0.086 Uiso 1 1 d R . .
H24B H -0.2859 0.4711 0.0722 0.086 Uiso 1 1 d R . .
H24C H -0.2298 0.4719 0.0550 0.086 Uiso 1 1 d R . .
O100 O 0.0108(5) 0.7464(5) 0.0752(3) 0.050(3) Uiso 1 1 d . . .
H10A H -0.0226 0.7577 0.0803 0.080 Uiso 1 1 d R . .
H10B H 0.0130 0.7459 0.0602 0.080 Uiso 1 1 d R . .

loop_
_atom_site_aniso_label
_atom_site_aniso_U_11
_atom_site_aniso_U_22
_atom_site_aniso_U_33
_atom_site_aniso_U_23
_atom_site_aniso_U_13
_atom_site_aniso_U_12
Zr1 0.0298(11) 0.0145(10) 0.0236(11) 0.000 -0.0010(8) 0.000
Zr2 0.0280(11) 0.0187(12) 0.0228(11) -0.0017(17) 0.000 0.000
Zr3 0.0307(11) 0.0198(12) 0.0185(10) 0.000 0.000 0.0033(10)
Cl1 0.070(4) 0.076(5) 0.051(3) 0.033(5) -0.006(2) 0.004(3)
Cl2 0.057(3) 0.048(3) 0.042(3) 0.008(4) 0.0112(18) -0.009(3)
O1 0.030(6) 0.010(5) 0.025(6) -0.006(7) -0.001(4) -0.002(4)
O2 0.045(7) 0.024(6) 0.036(7) -0.016(9) 0.006(5) 0.004(5)
O3 0.037(6) 0.016(6) 0.022(6) -0.009(7) -0.002(4) -0.003(5)
O4 0.054(8) 0.039(8) 0.024(6) 0.002(9) -0.002(5) 0.018(7)
O11 0.043(7) 0.043(9) 0.024(6) 0.009(10) -0.007(4) -0.001(6)
O12 0.042(7) 0.016(7) 0.031(7) -0.010(9) -0.007(4) -0.004(5)
O13 0.046(7) 0.016(6) 0.032(7) -0.004(9) -0.011(4) -0.004(5)
O14 0.032(6) 0.020(6) 0.036(7) -0.023(9) -0.001(4) -0.001(5)
N1 0.057(11) 0.062(14) 0.032(9) -0.007(14) -0.016(7) 0.008(9)
N2 0.093(13) 0.039(11) 0.016(8) -0.007(14) -0.001(7) 0.010(10)
N3 0.036(10) 0.044(10) 0.051(11) -0.014(13) -0.015(6) 0.009(8)
N4 0.053(11) 0.032(10) 0.067(14) -0.006(14) 0.005(8) 0.016(8)
N5 0.047(10) 0.016(8) 0.035(9) -0.004(13) -0.002(6) -0.007(6)
N6 0.046(14) 0.040(12) 0.14(3) 0.00(2) -0.008(10) -0.014(9)
N7 0.059(11) 0.041(11) 0.032(9) -0.004(13) -0.010(7) -0.004(9)
N8 0.044(11) 0.046(11) 0.070(14) -0.011(14) -0.014(7) -0.022(8)

loop_
_atom_type_symbol
_atom_type_description
_atom_type_scat_dispersion_real
_atom_type_scat_dispersion_imag
_atom_type_scat_source
C C 0.0033 0.0016 'International Tables Vol C Tables 4.2.6.8 and 6.1.1.4'
H H 0.0000 0.0000 'International Tables Vol C Tables 4.2.6.8 and 6.1.1.4'
N N 0.0061 0.0033 'International Tables Vol C Tables 4.2.6.8 and 6.1.1.4'
O O 0.0106 0.0060 'International Tables Vol C Tables 4.2.6.8 and 6.1.1.4'
Cl Cl 0.1484 0.1585 'International Tables Vol C Tables 4.2.6.8 and 6.1.1.4'
Zr Zr -2.9673 0.5597 'International Tables Vol C Tables 4.2.6.8 and 6.1.1.4'

loop_
_geom_angle_atom_site_label_1
_geom_angle_atom_site_label_2
_geom_angle_atom_site_label_3
_geom_angle
_geom_angle_site_symmetry_1
_geom_angle_site_symmetry_3
_geom_angle_publ_flag
O1 Zr1 O1 92.8(6) 11_454 . ?
O1 Zr1 O2 146.6(4) 11_454 . ?
O1 Zr1 O2 94.5(4) . . ?
O1 Zr1 O2 94.5(4) 11_454 11_454 ?
O1 Zr1 O2 146.6(4) . 11_454 ?
O2 Zr1 O2 97.0(7) . 11_454 ?
O1 Zr1 O13 143.8(4) 11_454 . ?
O1 Zr1 O13 79.3(4) . . ?
O2 Zr1 O13 69.5(4) . . ?
O2 Zr1 O13 75.7(4) 11_454 . ?
O1 Zr1 O13 79.3(4) 11_454 11_454 ?
O1 Zr1 O13 143.8(4) . 11_454 ?
O2 Zr1 O13 75.7(4) . 11_454 ?
O2 Zr1 O13 69.5(4) 11_454 11_454 ?
O13 Zr1 O13 126.4(6) . 11_454 ?
O1 Zr1 O3 71.8(4) 11_454 14_455 ?
O1 Zr1 O3 69.9(4) . 14_455 ?
O2 Zr1 O3 80.3(4) . 14_455 ?
O2 Zr1 O3 143.0(4) 11_454 14_455 ?
O13 Zr1 O3 134.6(4) . 14_455 ?
O13 Zr1 O3 74.2(4) 11_454 14_455 ?
O1 Zr1 O3 69.9(4) 11_454 8_554 ?
O1 Zr1 O3 71.8(4) . 8_554 ?
O2 Zr1 O3 143.0(4) . 8_554 ?
O2 Zr1 O3 80.3(4) 11_454 8_554 ?
O13 Zr1 O3 74.1(4) . 8_554 ?
O13 Zr1 O3 134.6(4) 11_454 8_554 ?
O3 Zr1 O3 123.2(6) 14_455 8_554 ?
O1 Zr1 Zr2 32.0(3) 11_454 14_455 ?
O1 Zr1 Zr2 82.3(3) . 14_455 ?
O2 Zr1 Zr2 117.4(3) . 14_455 ?
O2 Zr1 Zr2 118.9(3) 11_454 14_455 ?
O13 Zr1 Zr2 160.8(3) . 14_455 ?
O13 Zr1 Zr2 72.4(3) 11_454 14_455 ?
O3 Zr1 Zr2 39.8(3) 14_455 14_455 ?
O3 Zr1 Zr2 95.2(3) 8_554 14_455 ?
O1 Zr1 Zr2 82.3(3) 11_454 . ?
O1 Zr1 Zr2 32.0(3) . . ?
O2 Zr1 Zr2 118.9(3) . . ?
O2 Zr1 Zr2 117.4(3) 11_454 . ?
O13 Zr1 Zr2 72.4(3) . . ?
O13 Zr1 Zr2 160.8(3) 11_454 . ?
O3 Zr1 Zr2 95.2(3) 14_455 . ?
O3 Zr1 Zr2 39.8(3) 8_554 . ?
Zr2 Zr1 Zr2 89.18(7) 14_455 . ?
O1 Zr1 Zr3 31.5(3) 11_454 11_454 ?
O1 Zr1 Zr3 83.0(3) . 11_454 ?
O2 Zr1 Zr3 176.5(3) . 11_454 ?
O2 Zr1 Zr3 86.4(3) 11_454 11_454 ?
O13 Zr1 Zr3 112.4(3) . 11_454 ?
O13 Zr1 Zr3 104.8(3) 11_454 11_454 ?
O3 Zr1 Zr3 96.4(3) 14_455 11_454 ?
O3 Zr1 Zr3 38.4(3) 8_554 11_454 ?
Zr2 Zr1 Zr3 59.82(3) 14_455 11_454 ?
Zr2 Zr1 Zr3 59.82(3) . 11_454 ?
O1 Zr1 Zr3 83.0(3) 11_454 . ?
O1 Zr1 Zr3 31.5(3) . . ?
O2 Zr1 Zr3 86.4(3) . . ?
O2 Zr1 Zr3 176.5(3) 11_454 . ?
O13 Zr1 Zr3 104.8(3) . . ?
O13 Zr1 Zr3 112.4(3) 11_454 . ?
O3 Zr1 Zr3 38.4(3) 14_455 . ?
O3 Zr1 Zr3 96.4(3) 8_554 . ?
Zr2 Zr1 Zr3 59.82(3) 14_455 . ?
Zr2 Zr1 Zr3 59.82(3) . . ?
Zr3 Zr1 Zr3 90.19(7) 11_454 . ?
O1 Zr2 O1 94.3(6) 8_554 . ?
O1 Zr2 O12 143.6(4) 8_554 . ?
O1 Zr2 O12 84.8(4) . . ?
O1 Zr2 O12 84.8(4) 8_554 8_554 ?
O1 Zr2 O12 143.6(4) . 8_554 ?
O12 Zr2 O12 116.6(6) . 8_554 ?
O1 Zr2 O14 82.1(4) 8_554 8_554 ?
O1 Zr2 O14 144.9(4) . 8_554 ?
O12 Zr2 O14 78.4(5) . 8_554 ?
O12 Zr2 O14 71.1(5) 8_554 8_554 ?
O1 Zr2 O14 144.9(4) 8_554 . ?
O1 Zr2 O14 82.1(4) . . ?
O12 Zr2 O14 71.1(5) . . ?
O12 Zr2 O14 78.4(5) 8_554 . ?
O14 Zr2 O14 120.0(6) 8_554 . ?
O1 Zr2 O3 71.2(4) 8_554 . ?
O1 Zr2 O3 71.0(4) . . ?
O12 Zr2 O3 74.2(4) . . ?
O12 Zr2 O3 140.6(4) 8_554 . ?
O14 Zr2 O3 74.9(4) 8_554 . ?
O14 Zr2 O3 137.5(4) . . ?
O1 Zr2 O3 71.0(4) 8_554 8_554 ?
O1 Zr2 O3 71.2(4) . 8_554 ?
O12 Zr2 O3 140.6(4) . 8_554 ?
O12 Zr2 O3 74.2(4) 8_554 8_554 ?
O14 Zr2 O3 137.5(4) 8_554 8_554 ?
O14 Zr2 O3 74.9(4) . 8_554 ?
O3 Zr2 O3 123.1(5) . 8_554 ?
O1 Zr2 Zr1 32.5(3) 8_554 14_455 ?
O1 Zr2 Zr1 83.6(3) . 14_455 ?
O12 Zr2 Zr1 111.9(3) . 14_455 ?
O12 Zr2 Zr1 111.3(3) 8_554 14_455 ?
O14 Zr2 Zr1 74.7(3) 8_554 14_455 ?
O14 Zr2 Zr1 165.0(3) . 14_455 ?
O3 Zr2 Zr1 38.8(3) . 14_455 ?
O3 Zr2 Zr1 96.3(3) 8_554 14_455 ?
O1 Zr2 Zr1 83.6(3) 8_554 . ?
O1 Zr2 Zr1 32.5(3) . . ?
O12 Zr2 Zr1 111.3(3) . . ?
O12 Zr2 Zr1 111.9(3) 8_554 . ?
O14 Zr2 Zr1 165.0(3) 8_554 . ?
O14 Zr2 Zr1 74.7(3) . . ?
O3 Zr2 Zr1 96.3(3) . . ?
O3 Zr2 Zr1 38.8(3) 8_554 . ?
Zr1 Zr2 Zr1 90.82(7) 14_455 . ?
O1 Zr2 Zr3 31.8(3) 8_554 11_454 ?
O1 Zr2 Zr3 84.0(3) . 11_454 ?
O12 Zr2 Zr3 167.2(3) . 11_454 ?
O12 Zr2 Zr3 76.2(3) 8_554 11_454 ?
O14 Zr2 Zr3 107.7(3) 8_554 11_454 ?
O14 Zr2 Zr3 113.4(3) . 11_454 ?
O3 Zr2 Zr3 96.2(3) . 11_454 ?
O3 Zr2 Zr3 39.2(3) 8_554 11_454 ?
Zr1 Zr2 Zr3 60.53(3) 14_455 11_454 ?
Zr1 Zr2 Zr3 60.53(3) . 11_454 ?
O1 Zr2 Zr3 84.0(3) 8_554 . ?
O1 Zr2 Zr3 31.8(3) . . ?
O12 Zr2 Zr3 76.2(3) . . ?
O12 Zr2 Zr3 167.2(3) 8_554 . ?
O14 Zr2 Zr3 113.4(3) 8_554 . ?
O14 Zr2 Zr3 107.7(3) . . ?
O3 Zr2 Zr3 39.2(3) . . ?
O3 Zr2 Zr3 96.2(3) 8_554 . ?
Zr1 Zr2 Zr3 60.53(3) 14_455 . ?
Zr1 Zr2 Zr3 60.53(3) . . ?
Zr3 Zr2 Zr3 91.01(7) 11_454 . ?
O1 Zr3 O1 92.7(6) . 14_455 ?
O1 Zr3 O4 94.3(5) . 14_455 ?
O1 Zr3 O4 146.8(4) 14_455 14_455 ?
O1 Zr3 O4 146.8(4) . . ?
O1 Zr3 O4 94.3(5) 14_455 . ?
O4 Zr3 O4 97.4(7) 14_455 . ?
O1 Zr3 O3 71.4(4) . . ?
O1 Zr3 O3 69.8(4) 14_455 . ?
O4 Zr3 O3 142.9(4) 14_455 . ?
O4 Zr3 O3 80.7(4) . . ?
O1 Zr3 O3 69.8(4) . 14_455 ?
O1 Zr3 O3 71.4(4) 14_455 14_455 ?
O4 Zr3 O3 80.7(4) 14_455 14_455 ?
O4 Zr3 O3 142.9(4) . 14_455 ?
O3 Zr3 O3 122.4(6) . 14_455 ?
O1 Zr3 O11 79.0(4) . . ?
O1 Zr3 O11 142.0(4) 14_455 . ?
O4 Zr3 O11 71.2(5) 14_455 . ?
O4 Zr3 O11 75.6(5) . . ?
O3 Zr3 O11 72.5(4) . . ?
O3 Zr3 O11 135.8(4) 14_455 . ?
O1 Zr3 O11 142.0(4) . 14_455 ?
O1 Zr3 O11 79.0(4) 14_455 14_455 ?
O4 Zr3 O11 75.6(5) 14_455 14_455 ?
O4 Zr3 O11 71.2(5) . 14_455 ?
O3 Zr3 O11 135.8(4) . 14_455 ?
O3 Zr3 O11 72.5(4) 14_455 14_455 ?
O11 Zr3 O11 128.8(6) . 14_455 ?
O1 Zr3 Zr2 82.3(3) . 14_455 ?
O1 Zr3 Zr2 31.7(3) 14_455 14_455 ?
O4 Zr3 Zr2 117.8(3) 14_455 14_455 ?
O4 Zr3 Zr2 118.4(3) . 14_455 ?
O3 Zr3 Zr2 94.7(3) . 14_455 ?
O3 Zr3 Zr2 39.8(3) 14_455 14_455 ?
O11 Zr3 Zr2 159.9(3) . 14_455 ?
O11 Zr3 Zr2 71.2(3) 14_455 14_455 ?
O1 Zr3 Zr2 31.7(3) . . ?
O1 Zr3 Zr2 82.3(3) 14_455 . ?
O4 Zr3 Zr2 118.4(3) 14_455 . ?
O4 Zr3 Zr2 117.8(3) . . ?
O3 Zr3 Zr2 39.8(3) . . ?
O3 Zr3 Zr2 94.7(3) 14_455 . ?
O11 Zr3 Zr2 71.2(3) . . ?
O11 Zr3 Zr2 159.9(3) 14_455 . ?
Zr2 Zr3 Zr2 88.99(7) 14_455 . ?
O1 Zr3 Zr1 82.7(3) . 14_455 ?
O1 Zr3 Zr1 31.8(3) 14_455 14_455 ?
O4 Zr3 Zr1 176.2(3) 14_455 14_455 ?
O4 Zr3 Zr1 86.4(3) . 14_455 ?
O3 Zr3 Zr1 38.0(3) . 14_455 ?
O3 Zr3 Zr1 96.1(3) 14_455 14_455 ?
O11 Zr3 Zr1 110.3(3) . 14_455 ?
O11 Zr3 Zr1 105.4(3) 14_455 14_455 ?
Zr2 Zr3 Zr1 59.65(3) 14_455 14_455 ?
Zr2 Zr3 Zr1 59.65(3) . 14_455 ?
O1 Zr3 Zr1 31.8(3) . . ?
O1 Zr3 Zr1 82.7(3) 14_455 . ?
O4 Zr3 Zr1 86.4(3) 14_455 . ?
O4 Zr3 Zr1 176.2(3) . . ?
O3 Zr3 Zr1 96.1(3) . . ?
O3 Zr3 Zr1 38.0(3) 14_455 . ?
O11 Zr3 Zr1 105.4(3) . . ?
O11 Zr3 Zr1 110.3(3) 14_455 . ?
Zr2 Zr3 Zr1 59.65(3) 14_455 . ?
Zr2 Zr3 Zr1 59.65(3) . . ?
Zr1 Zr3 Zr1 89.81(7) 14_455 . ?
Zr2 O1 Zr3 116.5(5) . . ?
Zr2 O1 Zr1 115.5(5) . . ?
Zr3 O1 Zr1 116.7(4) . . ?
Zr1 O3 Zr3 103.6(4) 14_455 . ?
Zr1 O3 Zr2 101.4(4) 14_455 . ?
Zr3 O3 Zr2 101.0(5) . . ?
C1 O11 Zr3 133.4(11) . . ?
C1 O12 Zr2 129.8(11) . . ?
C13 O13 Zr1 134.6(12) . . ?
C13 O14 Zr2 131.1(11) . . ?
N2 N1 C3 113.1(18) . . ?
N2 N1 C2 125(2) . . ?
C3 N1 C2 122(2) . . ?
C5 N2 N1 107(2) . . ?
N4 N3 C8 118.0(18) . . ?
N4 N3 C2 117.8(16) . . ?
C8 N3 C2 121.5(18) . . ?
N4 N3 C10 39.5(11) . . ?
C8 N3 C10 78.5(14) . . ?
C2 N3 C10 153.9(16) . . ?
C10 N4 N3 100.4(18) . . ?
C17 N5 N6 114(2) . . ?
C17 N5 C14 128.3(18) . . ?
N6 N5 C14 118(2) . . ?
N5 N6 C15 99(3) . . ?
N8 N7 C20 113.5(18) . . ?
N8 N7 C14 115.6(17) . . ?
C20 N7 C14 129.8(17) . . ?
N7 N8 C22 102.0(19) . . ?
O11 C1 O12 128.6(16) . . ?
O11 C1 C2 118.9(16) . . ?
O12 C1 C2 112.4(14) . . ?
N3 C2 N1 110.8(18) . . ?
N3 C2 C1 106.0(19) . . ?
N1 C2 C1 111.5(15) . . ?
N1 C3 C4 102(3) . . ?
N1 C3 C6 130(2) . . ?
C4 C3 C6 128(3) . . ?
C5 C4 C3 107(3) . . ?
N2 C5 C4 110(3) . . ?
N2 C5 C7 110(3) . . ?
C4 C5 C7 139(4) . . ?
C9 C8 N3 98(2) . . ?
C9 C8 C11 131(2) . . ?
N3 C8 C11 131(3) . . ?
C10 C9 C8 109(3) . . ?
N4 C10 C9 114(3) . . ?
N4 C10 C12 113(2) . . ?
C9 C10 C12 128(3) . . ?
N4 C10 N3 40.0(12) . . ?
C9 C10 N3 74.5(19) . . ?
C12 C10 N3 150(2) . . ?
O14 C13 O13 126.4(17) . . ?
O14 C13 C14 118.7(15) . . ?
O13 C13 C14 114.6(17) . . ?
N5 C14 C13 111.2(14) . . ?
N5 C14 N7 114.8(15) . . ?
C13 C14 N7 117.8(17) . . ?
N6 C15 C16 113(3) . . ?
N6 C15 C18 115(3) . . ?
C16 C15 C18 132(3) . . ?
C17 C16 C15 102(3) . . ?
C16 C17 N5 112(2) . . ?
C16 C17 C19 128(3) . . ?
N5 C17 C19 120(3) . . ?
C21 C20 N7 101(2) . . ?
C21 C20 C23 136(2) . . ?
N7 C20 C23 122.7(19) . . ?
C22 C21 C20 110(2) . . ?
C21 C22 N8 114(2) . . ?
C21 C22 C24 131(2) . . ?
N8 C22 C24 115(2) . . ?

loop_
_geom_bond_atom_site_label_1
_geom_bond_atom_site_label_2
_geom_bond_distance
_geom_bond_site_symmetry_2
_geom_bond_publ_flag
Zr1 O1 2.080(10) 11_454 ?
Zr1 O1 2.080(10) . ?
Zr1 O2 2.189(12) . ?
Zr1 O2 2.189(12) 11_454 ?
Zr1 O13 2.221(11) . ?
Zr1 O13 2.221(11) 11_454 ?
Zr1 O3 2.235(10) 14_455 ?
Zr1 O3 2.235(10) 8_554 ?
Zr1 Zr2 3.497(2) 14_455 ?
Zr1 Zr2 3.497(2) . ?
Zr1 Zr3 3.528(2) 11_454 ?
Zr1 Zr3 3.528(2) . ?
Zr2 O1 2.055(10) 8_554 ?
Zr2 O1 2.055(10) . ?
Zr2 O12 2.200(11) . ?
Zr2 O12 2.200(11) 8_554 ?
Zr2 O14 2.226(11) 8_554 ?
Zr2 O14 2.226(11) . ?
Zr2 O3 2.285(11) . ?
Zr2 O3 2.285(11) 8_554 ?
Zr2 Zr1 3.497(2) 14_455 ?
Zr2 Zr3 3.503(2) 11_454 ?
Zr2 Zr3 3.503(2) . ?
Zr3 O1 2.065(10) . ?
Zr3 O1 2.065(10) 14_455 ?
Zr3 O4 2.173(13) 14_455 ?
Zr3 O4 2.173(13) . ?
Zr3 O3 2.254(11) . ?
Zr3 O3 2.254(11) 14_455 ?
Zr3 O11 2.302(11) . ?
Zr3 O11 2.302(11) 14_455 ?
Zr3 Zr2 3.503(2) 14_455 ?
Zr3 Zr1 3.528(2) 14_455 ?
O3 Zr1 2.235(10) 14_455 ?
O11 C1 1.230(19) . ?
O12 C1 1.25(2) . ?
O13 C13 1.266(19) . ?
O14 C13 1.24(2) . ?
N1 N2 1.29(3) . ?
N1 C3 1.39(3) . ?
N1 C2 1.44(3) . ?
N2 C5 1.40(4) . ?
N3 N4 1.30(2) . ?
N3 C8 1.40(2) . ?
N3 C2 1.52(3) . ?
N3 C10 1.99(3) . ?
N4 C10 1.29(3) . ?
N5 C17 1.32(3) . ?
N5 N6 1.37(3) . ?
N5 C14 1.46(2) . ?
N6 C15 1.35(4) . ?
N7 N8 1.35(2) . ?
N7 C20 1.42(3) . ?
N7 C14 1.44(2) . ?
N8 C22 1.36(3) . ?
C1 C2 1.55(2) . ?
C3 C4 1.47(4) . ?
C3 C6 1.42(3) . ?
C4 C5 1.32(4) . ?
C5 C7 1.66(5) . ?
C8 C9 1.37(4) . ?
C8 C11 1.41(4) . ?
C9 C10 1.33(3) . ?
C10 C12 1.62(4) . ?
C13 C14 1.51(2) . ?
C15 C16 1.45(4) . ?
C15 C18 1.56(4) . ?
C16 C17 1.26(3) . ?
C17 C19 1.56(4) . ?
C20 C21 1.38(3) . ?
C20 C23 1.48(3) . ?
C21 C22 1.31(3) . ?
C22 C24 1.51(3) . ?
